data_2240032
loop_
_publ_author_name
'Ahmad Wani, Naiem'
'Gupta, Vivek K.'
'Kant, Rajni'
'Aravinda, Subrayashastry'
'Rai, Rajkishor'

_publ_section_title
;
 Conformation and crystal structures of 1-aminocyclohexaneacetic acid
 (\b^3,3^Ac~6~c) in N-protected derivatives
;
_journal_issue 11
_journal_name_full 'Acta Crystallographica Section E'
_journal_page_first 272
_journal_page_last 277
_journal_paper_doi 10.1107/S1600536814020777
_journal_volume 70
_journal_year 2014
_chemical_formula_iupac 'C13 H17 N3 O3'
_chemical_formula_moiety 'C13 H17 N3 O3'
_chemical_formula_sum 'C13 H17 N3 O3'
_chemical_formula_weight 263.30
_chemical_name_common Pyr-beta-3,3-Ac6c-OH
_chemical_name_systematic
;
2-[1-(Pyrazine-2-amido)cyclohexyl]acetic acid
;
_space_group_IT_number 29
_symmetry_cell_setting orthorhombic
_symmetry_space_group_name_Hall 'P 2c -2ac'
_symmetry_space_group_name_H-M 'P c a 21'
_atom_sites_solution_hydrogens difmap
_atom_sites_solution_primary direct
_atom_sites_solution_secondary difmap
_audit_creation_method SHELXL-97
_cell_angle_alpha 90.00
_cell_angle_beta 90.00
_cell_angle_gamma 90.00
_cell_formula_units_Z 4
_cell_length_a 8.71350(10)
_cell_length_b 10.53210(10)
_cell_length_c 14.3907(2)
_cell_measurement_reflns_used 28796
_cell_measurement_temperature 291
_cell_measurement_theta_max 27.00
_cell_measurement_theta_min 3.66
_cell_volume 1320.66(3)
_computing_cell_refinement
;
CrysAlis PRO (Oxford Diffraction, 2010)
;
_computing_data_collection
;
CrysAlis PRO (Oxford Diffraction, 2010)
;
_computing_data_reduction
;
CrysAlis PRO (Oxford Diffraction, 2010)
;
_computing_molecular_graphics
;
ORTEP-3 for Windows (Farrugia, 2012)
;
_computing_publication_material
;
PLATON (Spek, 2009)
;
_computing_structure_refinement
;
SHELXL97 (Sheldrick, 2008)
;
_computing_structure_solution
;
SHELXS97 (Sheldrick, 2008)
;
_diffrn_ambient_temperature 291
_diffrn_detector_area_resol_mean 16.1049
_diffrn_measured_fraction_theta_full 0.997
_diffrn_measured_fraction_theta_max 0.997
_diffrn_measurement_device_type 'Oxford Difraction Xcalibur, Sapphire3 CCD'
_diffrn_measurement_method '\w scans'
_diffrn_radiation_monochromator graphite
_diffrn_radiation_source 'fine-focus sealed tube'
_diffrn_radiation_type MoK\a
_diffrn_radiation_wavelength 0.71073
_diffrn_reflns_av_R_equivalents 0.0343
_diffrn_reflns_av_sigmaI/netI 0.0115
_diffrn_reflns_limit_h_max 11
_diffrn_reflns_limit_h_min -11
_diffrn_reflns_limit_k_max 13
_diffrn_reflns_limit_k_min -13
_diffrn_reflns_limit_l_max 18
_diffrn_reflns_limit_l_min -18
_diffrn_reflns_number 68869
_diffrn_reflns_theta_full 26.99
_diffrn_reflns_theta_max 26.99
_diffrn_reflns_theta_min 3.87
_diffrn_standards_number 0
_exptl_absorpt_coefficient_mu 0.096
_exptl_absorpt_correction_T_max 1.00000
_exptl_absorpt_correction_T_min 0.93075
_exptl_absorpt_correction_type multi-scan
_exptl_absorpt_process_details
;
(Crysalis PRO; Oxford Diffraction, 2010)
;
_exptl_crystal_colour colorless
_exptl_crystal_density_diffrn 1.324
_exptl_crystal_density_method 'not measured'
_exptl_crystal_description cube
_exptl_crystal_F_000 560
_exptl_crystal_size_max 0.25
_exptl_crystal_size_mid 0.25
_exptl_crystal_size_min 0.25
_refine_diff_density_max 0.270
_refine_diff_density_min -0.262
_refine_ls_abs_structure_details
;
(Flack, 1983): 1585 Friedel pairs
;
_refine_ls_abs_structure_Flack 0.2(14)
_refine_ls_extinction_method none
_refine_ls_goodness_of_fit_ref 1.041
_refine_ls_hydrogen_treatment refall
_refine_ls_matrix_type full
_refine_ls_number_parameters 240
_refine_ls_number_reflns 2878
_refine_ls_number_restraints 1
_refine_ls_restrained_S_all 1.041
_refine_ls_R_factor_all 0.0462
_refine_ls_R_factor_gt 0.0418
_refine_ls_shift/su_max 0.032
_refine_ls_shift/su_mean 0.005
_refine_ls_structure_factor_coef Fsqd
_refine_ls_weighting_details 'calc w=1/[\s^2^(Fo^2^)+(0.0480P)^2^+0.4913P] where P=(Fo^2^+2Fc^2^)/3'
_refine_ls_weighting_scheme calc
_refine_ls_wR_factor_gt 0.1019
_refine_ls_wR_factor_ref 0.1056
_reflns_number_gt 2670
_reflns_number_total 2878
_reflns_threshold_expression I>2\s(I)
_cod_data_source_file zs2313sup1.cif
_cod_data_source_block III
_cod_database_code 2240032
_cod_database_fobs_code 2240032

loop_
_symmetry_equiv_pos_as_xyz
'x, y, z'
'-x, -y, z+1/2'
'x+1/2, -y, z'
'-x+1/2, y, z+1/2'

loop_
_atom_site_type_symbol
_atom_site_label
_atom_site_fract_x
_atom_site_fract_y
_atom_site_fract_z
_atom_site_U_iso_or_equiv
_atom_site_adp_type
_atom_site_calc_flag
_atom_site_occupancy
_atom_site_symmetry_multiplicity
H H1 0.902(2) 0.412(2) 1.0592(15) 0.030(5) Uiso d 1 1
H H1B2 1.400(3) 0.435(2) 1.2329(16) 0.041(6) Uiso d 1 1
H H1B5 1.272(3) 0.384(2) 1.4161(18) 0.049(7) Uiso d 1 1
H H1B6 1.183(3) 0.442(2) 1.3342(17) 0.048(6) Uiso d 1 1
H H1B1 1.499(2) 0.380(2) 1.3191(16) 0.033(5) Uiso d 1 1
H H1D2 1.651(3) 0.100(3) 1.200(2) 0.061(7) Uiso d 1 1
H H1N 1.161(2) 0.172(2) 1.2259(16) 0.036(6) Uiso d 1 1
H H1G1 1.481(3) 0.256(2) 1.1391(19) 0.045(6) Uiso d 1 1
H H2 0.709(3) 0.107(2) 0.971(2) 0.051(7) Uiso d 1 1
H H3 0.894(3) -0.021(2) 1.0429(17) 0.047(6) Uiso d 1 1
H H1B4 1.269(3) 0.107(2) 1.3669(17) 0.045(6) Uiso d 1 1
H H1G4 1.401(3) 0.050(3) 1.232(2) 0.061(7) Uiso d 1 1
H H1G2 1.616(3) 0.323(3) 1.173(2) 0.066(8) Uiso d 1 1
H H1B3 1.415(3) 0.192(2) 1.3989(19) 0.046(6) Uiso d 1 1
H H1G3 1.502(3) 0.005(3) 1.3184(19) 0.065(8) Uiso d 1 1
H H1D1 1.667(4) 0.176(3) 1.298(2) 0.071(9) Uiso d 1 1
H H21 0.885(5) 0.352(4) 1.458(3) 0.106(13) Uiso d 1 1
C C1 0.9028(2) 0.3259(2) 1.05370(16) 0.0401(4) Uani d 1 1
N N2 0.7893(2) 0.27249(19) 1.00502(14) 0.0442(4) Uani d 1 1
C C3 0.7875(3) 0.1459(2) 1.00191(15) 0.0433(5) Uani d 1 1
C C4 0.8954(3) 0.0736(2) 1.04730(16) 0.0450(5) Uani d 1 1
N N3 1.0074(2) 0.12584(16) 1.09722(13) 0.0398(4) Uani d 1 1
C C6 1.0105(2) 0.25193(18) 1.10026(14) 0.0343(4) Uani d 1 1
C C0 1.1318(2) 0.31669(18) 1.15876(15) 0.0382(4) Uani d 1 1
O O0' 1.1604(2) 0.42890(15) 1.14626(15) 0.0658(6) Uani d 1 1
N N1 1.19610(18) 0.24153(15) 1.22264(12) 0.0348(4) Uani d 1 1
C C1A 1.2995(2) 0.28157(17) 1.29864(13) 0.0311(4) Uani d 1 1
C C1B 1.2100(2) 0.36660(19) 1.36671(16) 0.0381(4) Uani d 1 1
C C1' 1.0648(2) 0.31013(19) 1.40619(15) 0.0423(5) Uani d 1 1
O O1 1.0357(3) 0.2011(2) 1.4129(3) 0.1197(13) Uani d 1 1
O O2 0.9700(2) 0.39599(18) 1.43574(16) 0.0677(6) Uani d 1 1
C C1B1 1.4369(2) 0.3562(2) 1.26078(16) 0.0394(4) Uani d 1 1
C C1G1 1.5373(3) 0.2777(2) 1.19617(18) 0.0504(5) Uani d 1 1
C C1D 1.5948(3) 0.1582(3) 1.2448(2) 0.0575(6) Uani d 1 1
C C1B2 1.3586(2) 0.15966(19) 1.34564(14) 0.0366(4) Uani d 1 1
C C1G2 1.4634(3) 0.0817(2) 1.28311(18) 0.0483(5) Uani d 1 1

loop_
_atom_site_aniso_label
_atom_site_aniso_U_11
_atom_site_aniso_U_22
_atom_site_aniso_U_33
_atom_site_aniso_U_12
_atom_site_aniso_U_13
_atom_site_aniso_U_23
C1 0.0386(10) 0.0391(10) 0.0428(10) 0.0036(9) -0.0049(9) 0.0025(10)
N2 0.0374(8) 0.0538(11) 0.0414(9) 0.0036(8) -0.0067(7) 0.0039(8)
C3 0.0402(11) 0.0513(13) 0.0386(11) -0.0063(9) -0.0045(9) -0.0018(10)
C4 0.0510(12) 0.0399(11) 0.0440(10) -0.0049(10) -0.0066(9) -0.0016(9)
N3 0.0445(9) 0.0361(8) 0.0389(9) -0.0002(7) -0.0048(8) 0.0035(7)
C6 0.0340(9) 0.0368(10) 0.0321(9) 0.0012(7) 0.0002(7) 0.0023(8)
C0 0.0388(10) 0.0335(9) 0.0422(11) 0.0024(8) -0.0048(8) 0.0032(8)
O0' 0.0769(12) 0.0360(8) 0.0843(13) -0.0095(8) -0.0359(11) 0.0160(8)
N1 0.0365(8) 0.0291(8) 0.0388(9) -0.0040(6) -0.0074(7) 0.0016(6)
C1A 0.0299(8) 0.0305(9) 0.0329(9) -0.0015(7) 0.0010(7) -0.0030(7)
C1B 0.0352(10) 0.0327(10) 0.0464(11) -0.0002(8) 0.0058(9) -0.0069(8)
C1' 0.0418(11) 0.0358(10) 0.0494(12) -0.0009(9) 0.0134(9) -0.0037(9)
O1 0.0886(16) 0.0440(10) 0.227(3) -0.0088(10) 0.099(2) -0.0111(15)
O2 0.0533(10) 0.0462(9) 0.1035(15) 0.0071(8) 0.0373(10) 0.0115(9)
C1B1 0.0322(9) 0.0395(11) 0.0464(11) -0.0066(8) 0.0044(9) -0.0020(9)
C1G1 0.0453(12) 0.0557(13) 0.0500(13) -0.0058(11) 0.0180(11) -0.0036(11)
C1D 0.0454(12) 0.0660(16) 0.0611(16) 0.0172(11) 0.0121(12) -0.0050(12)
C1B2 0.0371(10) 0.0398(9) 0.0329(10) 0.0042(8) -0.0012(8) 0.0026(8)
C1G2 0.0551(13) 0.0404(11) 0.0493(12) 0.0171(10) 0.0039(11) -0.0012(9)

loop_
_atom_type_symbol
_atom_type_description
_atom_type_scat_dispersion_real
_atom_type_scat_dispersion_imag
_atom_type_scat_source
C C 0.0033 0.0016 'International Tables Vol C Tables 4.2.6.8 and 6.1.1.4'
H H 0.0000 0.0000 'International Tables Vol C Tables 4.2.6.8 and 6.1.1.4'
N N 0.0061 0.0033 'International Tables Vol C Tables 4.2.6.8 and 6.1.1.4'
O O 0.0106 0.0060 'International Tables Vol C Tables 4.2.6.8 and 6.1.1.4'

loop_
_geom_angle_atom_site_label_1
_geom_angle_atom_site_label_2
_geom_angle_atom_site_label_3
_geom_angle
N2 C1 C6 121.03(19)
N2 C1 H1 117.5(14)
C6 C1 H1 121.3(14)
C3 N2 C1 116.57(18)
N2 C3 C4 122.0(2)
N2 C3 H2 118.2(16)
C4 C3 H2 119.8(16)
N3 C4 C3 121.9(2)
N3 C4 H3 117.3(15)
C3 C4 H3 120.8(15)
C6 N3 C4 116.44(19)
N3 C6 C1 122.0(2)
N3 C6 C0 118.85(18)
C1 C6 C0 119.08(17)
O0' C0 N1 126.08(19)
O0' C0 C6 119.79(18)
N1 C0 C6 114.12(17)
C0 N1 C1A 126.55(16)
C0 N1 H1N 115.3(17)
C1A N1 H1N 116.8(17)
N1 C1A C1B1 111.06(16)
N1 C1A C1B 109.15(15)
C1B1 C1A C1B 108.90(15)
N1 C1A C1B2 106.91(15)
C1B1 C1A C1B2 108.81(16)
C1B C1A C1B2 112.02(16)
C1' C1B C1A 115.79(16)
C1' C1B H1B5 106.5(16)
C1A C1B H1B5 108.4(17)
C1' C1B H1B6 108.0(15)
C1A C1B H1B6 107.2(15)
H1B5 C1B H1B6 111(2)
O1 C1' O2 121.0(2)
O1 C1' C1B 126.5(2)
O2 C1' C1B 112.51(18)
C1' O2 H21 106(3)
C1G1 C1B1 C1A 112.85(17)
C1G1 C1B1 H1B2 113.6(14)
C1A C1B1 H1B2 109.0(14)
C1G1 C1B1 H1B1 108.9(12)
C1A C1B1 H1B1 104.3(12)
H1B2 C1B1 H1B1 107.7(18)
C1B1 C1G1 C1D 110.9(2)
C1B1 C1G1 H1G1 110.5(15)
C1D C1G1 H1G1 111.0(15)
C1B1 C1G1 H1G2 112.3(19)
C1D C1G1 H1G2 111.1(19)
H1G1 C1G1 H1G2 101(2)
C1G2 C1D C1G1 111.1(2)
C1G2 C1D H1D2 106.1(16)
C1G1 C1D H1D2 111.2(16)
C1G2 C1D H1D1 107.4(17)
C1G1 C1D H1D1 113.3(18)
H1D2 C1D H1D1 107(2)
C1G2 C1B2 C1A 113.00(17)
C1G2 C1B2 H1B4 110.6(13)
C1A C1B2 H1B4 109.3(13)
C1G2 C1B2 H1B3 110.4(15)
C1A C1B2 H1B3 102.9(15)
H1B4 C1B2 H1B3 110(2)
C1D C1G2 C1B2 112.6(2)
C1D C1G2 H1G4 109.7(17)
C1B2 C1G2 H1G4 107.0(16)
C1D C1G2 H1G3 111.0(17)
C1B2 C1G2 H1G3 109.4(16)
H1G4 C1G2 H1G3 107(2)

loop_
_geom_bond_atom_site_label_1
_geom_bond_atom_site_label_2
_geom_bond_distance
C1 N2 1.337(3)
C1 C6 1.391(3)
C1 H1 0.91(2)
N2 C3 1.334(3)
C3 C4 1.375(3)
C3 H2 0.91(3)
C4 N3 1.331(3)
C4 H3 1.00(3)
N3 C6 1.329(3)
C6 C0 1.514(3)
C0 O0' 1.221(2)
C0 N1 1.336(3)
N1 C1A 1.478(2)
N1 H1N 0.79(2)
C1A C1B1 1.532(3)
C1A C1B 1.539(2)
C1A C1B2 1.540(3)
C1B C1' 1.509(3)
C1B H1B5 0.91(3)
C1B H1B6 0.95(3)
C1' O1 1.180(3)
C1' O2 1.297(3)
O2 H21 0.93(5)
C1B1 C1G1 1.521(3)
C1B1 H1B2 0.97(2)
C1B1 H1B1 1.03(2)
C1G1 C1D 1.525(4)
C1G1 H1G1 0.98(3)
C1G1 H1G2 0.90(3)
C1D C1G2 1.505(4)
C1D H1D2 1.01(3)
C1D H1D1 1.00(3)
C1B2 C1G2 1.523(3)
C1B2 H1B4 1.00(2)
C1B2 H1B3 0.97(3)
C1G2 H1G4 0.97(3)
C1G2 H1G3 1.01(3)

loop_
_geom_hbond_atom_site_label_D
_geom_hbond_atom_site_label_H
_geom_hbond_atom_site_label_A
_geom_hbond_site_symmetry_A
_geom_hbond_distance_DH
_geom_hbond_distance_HA
_geom_hbond_distance_DA
_geom_hbond_angle_DHA
_geom_hbond_publ_flag
O2 H21 N2 4_655 0.93(4) 1.86(4) 2.791(3) 177(4) yes
N1 H1N N3 . 0.79(2) 2.34(2) 2.729(2) 111.3(19) yes

loop_
_geom_torsion_atom_site_label_1
_geom_torsion_atom_site_label_2
_geom_torsion_atom_site_label_3
_geom_torsion_atom_site_label_4
_geom_torsion
C6 C1 N2 C3 -1.5(3)
C1 N2 C3 C4 0.8(3)
N2 C3 C4 N3 0.3(4)
C3 C4 N3 C6 -0.6(3)
C4 N3 C6 C1 -0.2(3)
C4 N3 C6 C0 177.82(19)
N2 C1 C6 N3 1.3(3)
N2 C1 C6 C0 -176.68(19)
N3 C6 C0 O0' 162.9(2)
C1 C6 C0 O0' -19.1(3)
N3 C6 C0 N1 -18.5(3)
C1 C6 C0 N1 159.53(19)
O0' C0 N1 C1A 8.4(4)
C6 C0 N1 C1A -170.04(17)
C0 N1 C1A C1B1 -54.6(2)
C0 N1 C1A C1B 65.5(2)
C0 N1 C1A C1B2 -173.2(2)
N1 C1A C1B C1' 55.0(2)
C1B1 C1A C1B C1' 176.42(19)
C1B2 C1A C1B C1' -63.2(2)
C1A C1B C1' O1 23.6(4)
C1A C1B C1' O2 -157.9(2)
N1 C1A C1B1 C1G1 -62.6(2)
C1B C1A C1B1 C1G1 177.20(19)
C1B2 C1A C1B1 C1G1 54.8(2)
C1A C1B1 C1G1 C1D -57.0(3)
C1B1 C1G1 C1D C1G2 55.1(3)
N1 C1A C1B2 C1G2 67.3(2)
C1B1 C1A C1B2 C1G2 -52.7(2)
C1B C1A C1B2 C1G2 -173.13(18)
C1G1 C1D C1G2 C1B2 -53.8(3)
C1A C1B2 C1G2 C1D 53.7(3)
